data_4518307
loop_
_publ_author_name
'Rumyantcev, Roman V.'
'Fukin, Georgy K.'
'Romanenko, Galina V.'
'Teplova, Irina A.'
'Bubnov, Michael P.'
'Cherkasov, Vladimir K.'

_publ_section_title
;
 Single Crystal X-ray Diffraction Studies of Two Polymorphic Modifications
 of the Dicarbonyl-<i>o</i>-Semiquinonato Rhodium Complex at Different
 Temperatures. Destruction Stimulated by Cooling Versus Stability.
;
_journal_issue 50
_journal_name_full 'ACS omega'
_journal_page_first 32792
_journal_page_last 32799
_journal_paper_doi 10.1021/acsomega.0c05344
_journal_volume 5
_journal_year 2020
_chemical_formula_sum 'C16 H20 O4 Rh'
_chemical_formula_weight 379.23
_space_group_crystal_system triclinic
_space_group_IT_number 2
_space_group_name_Hall '-P 1'
_space_group_name_H-M_alt 'P -1'
_atom_sites_solution_hydrogens geom
_atom_sites_solution_primary dual
_atom_sites_solution_secondary difmap
_audit_creation_method SHELXL-2014/7
_cell_angle_alpha 80.633(3)
_cell_angle_beta 78.662(3)
_cell_angle_gamma 78.214(4)
_cell_formula_units_Z 4
_cell_length_a 6.5348(6)
_cell_length_b 15.7451(13)
_cell_length_c 16.5205(13)
_cell_measurement_reflns_used 9916
_cell_measurement_temperature 190(2)
_cell_measurement_theta_max 27.59
_cell_measurement_theta_min 2.54
_cell_volume 1618.1(2)
_computing_cell_refinement SAINT
_computing_data_collection APEX3
_computing_data_reduction SAINT
_computing_molecular_graphics SHELXTL
_computing_publication_material SHELXTL
_computing_structure_refinement SHELXL-2014/7
_computing_structure_solution SHELXT-2014/5
_diffrn_ambient_temperature 190(2)
_diffrn_measured_fraction_theta_full 0.999
_diffrn_measured_fraction_theta_max 0.992
_diffrn_measurement_device_type 'Bruker D8 Quest (CMOS)'
_diffrn_measurement_method '\w scans'
_diffrn_radiation_type MoK\a
_diffrn_radiation_wavelength 0.71073
_diffrn_reflns_av_R_equivalents 0.1072
_diffrn_reflns_av_unetI/netI 0.1073
_diffrn_reflns_Laue_measured_fraction_full 0.999
_diffrn_reflns_Laue_measured_fraction_max 0.992
_diffrn_reflns_number 7057
_diffrn_reflns_point_group_measured_fraction_full 0.999
_diffrn_reflns_point_group_measured_fraction_max 0.992
_diffrn_reflns_theta_full 25.242
_diffrn_reflns_theta_max 27.101
_diffrn_reflns_theta_min 2.536
_diffrn_source 'microfocus tube'
_exptl_absorpt_coefficient_mu 1.067
_exptl_absorpt_correction_T_max 0.849542
_exptl_absorpt_correction_T_min 0.626040
_exptl_absorpt_correction_type multi-scan
_exptl_absorpt_process_details SADABS-2016/2
_exptl_crystal_colour black
_exptl_crystal_density_diffrn 1.557
_exptl_crystal_description stick
_exptl_crystal_F_000 772
_exptl_crystal_size_max 0.440
_exptl_crystal_size_mid 0.110
_exptl_crystal_size_min 0.060
_refine_diff_density_max 0.916
_refine_diff_density_min -1.400
_refine_diff_density_rms 0.176
_refine_ls_extinction_method none
_refine_ls_goodness_of_fit_ref 1.060
_refine_ls_hydrogen_treatment constr
_refine_ls_matrix_type full
_refine_ls_number_parameters 392
_refine_ls_number_reflns 7057
_refine_ls_number_restraints 0
_refine_ls_restrained_S_all 1.060
_refine_ls_R_factor_all 0.1366
_refine_ls_R_factor_gt 0.0865
_refine_ls_shift/su_max 0.000
_refine_ls_shift/su_mean 0.000
_refine_ls_structure_factor_coef Fsqd
_refine_ls_weighting_details 'w=1/[\s^2^(Fo^2^)+(0.1599P)^2^+5.3010P] where P=(Fo^2^+2Fc^2^)/3'
_refine_ls_weighting_scheme calc
_refine_ls_wR_factor_gt 0.2461
_refine_ls_wR_factor_ref 0.2808
_reflns_Friedel_coverage 0.000
_reflns_number_gt 4480
_reflns_number_total 7057
_reflns_threshold_expression 'I > 2\s(I)'
_cod_data_source_file ao0c05344_si_003.cif
_cod_data_source_block 2_190
_cod_depositor_comments 'Adding full bibliography for 4518296--4518313.cif.'
_cod_database_code 4518307
_shelx_shelxl_version_number 2014/7
_shelx_space_group_comment
;
The symmetry employed for this shelxl refinement is uniquely defined
by the following loop, which should always be used as a source of
symmetry information in preference to the above space-group names.
They are only intended as comments.
;
_shelx_estimated_absorpt_t_min 0.651
_shelx_estimated_absorpt_t_max 0.939

loop_
_space_group_symop_operation_xyz
'x, y, z'
'-x, -y, -z'

loop_
_atom_site_label
_atom_site_type_symbol
_atom_site_fract_x
_atom_site_fract_y
_atom_site_fract_z
_atom_site_U_iso_or_equiv
_atom_site_adp_type
_atom_site_occupancy
_atom_site_site_symmetry_order
_atom_site_calc_flag
_atom_site_refinement_flags_posn
_atom_site_refinement_flags_adp
_atom_site_refinement_flags_occupancy
_atom_site_disorder_assembly
_atom_site_disorder_group
Rh1 Rh -0.0152(2) 0.68728(5) 0.80680(5) 0.0554(3) Uani 1 1 d . . . . .
Rh2 Rh 0.4673(2) 0.68345(5) 0.81074(5) 0.0566(4) Uani 1 1 d . . . . .
O1 O 0.0477(15) 0.7356(4) 0.6844(4) 0.048(2) Uani 1 1 d . . . . .
O2 O 0.0559(16) 0.5745(4) 0.7553(4) 0.051(2) Uani 1 1 d . . . . .
O3 O -0.1331(17) 0.8625(6) 0.8692(5) 0.066(3) Uani 1 1 d . . . . .
O4 O -0.092(2) 0.5982(6) 0.9804(5) 0.082(4) Uani 1 1 d . . . . .
O5 O 0.3899(16) 0.7321(4) 0.9201(4) 0.049(2) Uani 1 1 d . . . . .
O6 O 0.4270(15) 0.8121(4) 0.7705(4) 0.048(2) Uani 1 1 d . . . . .
O7 O 0.513(2) 0.4974(5) 0.8894(6) 0.086(4) Uani 1 1 d . . . . .
O8 O 0.6067(17) 0.6272(5) 0.6404(5) 0.058(2) Uani 1 1 d . . . . .
C1 C 0.0993(19) 0.6747(6) 0.6350(5) 0.037(2) Uani 1 1 d . . . . .
C2 C 0.1037(17) 0.5859(6) 0.6749(5) 0.031(2) Uani 1 1 d . . . . .
C3 C 0.1634(17) 0.5139(5) 0.6277(5) 0.029(2) Uani 1 1 d . . . . .
C4 C 0.2134(17) 0.5371(5) 0.5429(5) 0.031(2) Uani 1 1 d . . . . .
H4A H 0.2487 0.4919 0.5081 0.038 Uiso 1 1 calc R U . . .
C5 C 0.2149(19) 0.6240(6) 0.5049(6) 0.040(3) Uani 1 1 d . . . . .
H5A H 0.2585 0.6342 0.4463 0.048 Uiso 1 1 calc R U . . .
C6 C 0.156(2) 0.6944(6) 0.5489(5) 0.037(3) Uani 1 1 d . . . . .
C7 C 0.153(2) 0.4203(6) 0.6679(7) 0.044(3) Uani 1 1 d . . . . .
C8 C 0.306(2) 0.3942(7) 0.7337(8) 0.056(4) Uani 1 1 d . . . . .
H8A H 0.4419 0.4128 0.7098 0.084 Uiso 1 1 calc R U . . .
H8B H 0.3299 0.3306 0.7490 0.084 Uiso 1 1 calc R U . . .
H8C H 0.2421 0.4228 0.7833 0.084 Uiso 1 1 calc R U . . .
C9 C 0.228(2) 0.3558(6) 0.6026(8) 0.055(3) Uani 1 1 d . . . . .
H9A H 0.3813 0.3520 0.5832 0.082 Uiso 1 1 calc R U . . .
H9B H 0.1530 0.3765 0.5554 0.082 Uiso 1 1 calc R U . . .
H9C H 0.1987 0.2978 0.6278 0.082 Uiso 1 1 calc R U . . .
C10 C -0.075(2) 0.4134(8) 0.7084(8) 0.051(3) Uani 1 1 d . . . . .
H10A H -0.1208 0.4513 0.7525 0.076 Uiso 1 1 calc R U . . .
H10B H -0.0821 0.3527 0.7322 0.076 Uiso 1 1 calc R U . . .
H10C H -0.1671 0.4319 0.6663 0.076 Uiso 1 1 calc R U . . .
C11 C 0.1676(19) 0.7884(6) 0.5071(5) 0.037(3) Uani 1 1 d . . . . .
C12 C -0.044(3) 0.8484(9) 0.5318(9) 0.065(4) Uani 1 1 d . . . . .
H12A H -0.0775 0.8456 0.5926 0.097 Uiso 1 1 calc R U . . .
H12B H -0.1567 0.8294 0.5116 0.097 Uiso 1 1 calc R U . . .
H12C H -0.0342 0.9087 0.5072 0.097 Uiso 1 1 calc R U . . .
C13 C 0.348(3) 0.8213(6) 0.5311(7) 0.053(3) Uani 1 1 d . . . . .
H13A H 0.3465 0.8065 0.5912 0.079 Uiso 1 1 calc R U . . .
H13B H 0.3310 0.8850 0.5165 0.079 Uiso 1 1 calc R U . . .
H13C H 0.4842 0.7937 0.5011 0.079 Uiso 1 1 calc R U . . .
C14 C 0.205(2) 0.7960(6) 0.4109(6) 0.048(3) Uani 1 1 d . . . . .
H14A H 0.0915 0.7752 0.3932 0.072 Uiso 1 1 calc R U . . .
H14B H 0.3420 0.7604 0.3912 0.072 Uiso 1 1 calc R U . . .
H14C H 0.2055 0.8573 0.3874 0.072 Uiso 1 1 calc R U . . .
C15 C -0.092(2) 0.7928(6) 0.8478(6) 0.043(3) Uani 1 1 d . . . . .
C16 C -0.069(3) 0.6356(8) 0.9151(6) 0.059(4) Uani 1 1 d . . . . .
C17 C 0.365(2) 0.8166(6) 0.9126(6) 0.042(3) Uani 1 1 d . . . . .
C18 C 0.385(2) 0.8633(7) 0.8281(6) 0.042(2) Uani 1 1 d . . . . .
C19 C 0.349(2) 0.9557(6) 0.8133(6) 0.042(3) Uani 1 1 d . . . . .
C20 C 0.305(2) 0.9983(6) 0.8825(5) 0.038(2) Uani 1 1 d . . . . .
H20A H 0.2837 1.0604 0.8750 0.046 Uiso 1 1 calc R U . . .
C21 C 0.2898(19) 0.9539(6) 0.9646(5) 0.038(2) Uani 1 1 d . . . . .
H21A H 0.2653 0.9878 1.0093 0.046 Uiso 1 1 calc R U . . .
C22 C 0.309(2) 0.8631(6) 0.9838(6) 0.039(3) Uani 1 1 d . . . . .
C23 C 0.356(2) 1.0019(6) 0.7248(6) 0.044(3) Uani 1 1 d . . . . .
C24 C 0.559(2) 0.9705(8) 0.6689(8) 0.056(3) Uani 1 1 d . . . . .
H24A H 0.6751 0.9928 0.6829 0.084 Uiso 1 1 calc R U . . .
H24B H 0.5444 0.9918 0.6108 0.084 Uiso 1 1 calc R U . . .
H24C H 0.5890 0.9064 0.6765 0.084 Uiso 1 1 calc R U . . .
C25 C 0.169(3) 0.9825(8) 0.6919(7) 0.059(4) Uani 1 1 d . . . . .
H25A H 0.0354 1.0088 0.7243 0.088 Uiso 1 1 calc R U . . .
H25B H 0.1765 0.9191 0.6971 0.088 Uiso 1 1 calc R U . . .
H25C H 0.1752 1.0072 0.6332 0.088 Uiso 1 1 calc R U . . .
C26 C 0.332(3) 1.1025(6) 0.7201(6) 0.056(3) Uani 1 1 d . . . . .
H26A H 0.1892 1.1266 0.7469 0.085 Uiso 1 1 calc R U . . .
H26B H 0.3550 1.1284 0.6616 0.085 Uiso 1 1 calc R U . . .
H26C H 0.4371 1.1162 0.7486 0.085 Uiso 1 1 calc R U . . .
C27 C 0.283(3) 0.8165(7) 1.0712(6) 0.055(4) Uani 1 1 d . . . . .
C28 C 0.087(3) 0.7695(10) 1.0828(8) 0.067(4) Uani 1 1 d . . . . .
H28A H 0.0551 0.7434 1.1408 0.100 Uiso 1 1 calc R U . . .
H28B H 0.1194 0.7236 1.0463 0.100 Uiso 1 1 calc R U . . .
H28C H -0.0365 0.8123 1.0684 0.100 Uiso 1 1 calc R U . . .
C29 C 0.239(3) 0.8818(9) 1.1356(6) 0.076(5) Uani 1 1 d . . . . .
H29A H 0.2112 0.8505 1.1919 0.113 Uiso 1 1 calc R U . . .
H29B H 0.1155 0.9266 1.1256 0.113 Uiso 1 1 calc R U . . .
H29C H 0.3631 0.9097 1.1303 0.113 Uiso 1 1 calc R U . . .
C30 C 0.481(3) 0.7518(11) 1.0877(9) 0.070(4) Uani 1 1 d . . . . .
H30A H 0.4534 0.7182 1.1429 0.105 Uiso 1 1 calc R U . . .
H30B H 0.5972 0.7835 1.0857 0.105 Uiso 1 1 calc R U . . .
H30C H 0.5219 0.7118 1.0453 0.105 Uiso 1 1 calc R U . . .
C31 C 0.498(3) 0.5683(7) 0.8589(7) 0.059(4) Uani 1 1 d . . . . .
C32 C 0.556(2) 0.6452(7) 0.7078(7) 0.045(3) Uani 1 1 d . . . . .

loop_
_atom_site_aniso_label
_atom_site_aniso_U_11
_atom_site_aniso_U_22
_atom_site_aniso_U_33
_atom_site_aniso_U_23
_atom_site_aniso_U_13
_atom_site_aniso_U_12
Rh1 0.1049(9) 0.0326(4) 0.0248(4) 0.0011(3) -0.0056(6) -0.0120(6)
Rh2 0.1081(9) 0.0245(4) 0.0306(4) 0.0015(3) -0.0146(6) 0.0020(5)
O1 0.083(6) 0.033(3) 0.025(3) -0.002(3) -0.011(4) -0.007(4)
O2 0.092(7) 0.036(3) 0.022(3) 0.006(3) -0.011(4) -0.009(4)
O3 0.074(7) 0.062(5) 0.066(5) -0.033(4) -0.014(6) 0.002(5)
O4 0.145(11) 0.055(5) 0.034(4) 0.017(4) -0.002(6) -0.019(6)
O5 0.088(7) 0.027(3) 0.025(3) 0.005(3) -0.002(4) -0.008(4)
O6 0.081(6) 0.036(3) 0.021(3) -0.002(3) -0.008(4) -0.002(4)
O7 0.151(12) 0.030(4) 0.072(6) 0.007(4) -0.027(7) -0.004(6)
O8 0.078(7) 0.055(5) 0.046(4) -0.017(4) -0.012(5) -0.011(5)
C1 0.053(7) 0.037(5) 0.025(4) -0.003(4) -0.019(5) -0.005(5)
C2 0.032(6) 0.036(4) 0.026(4) -0.006(4) -0.007(4) -0.008(5)
C3 0.038(6) 0.020(4) 0.027(4) 0.013(3) -0.013(4) -0.006(4)
C4 0.045(6) 0.025(4) 0.029(4) -0.002(3) -0.010(5) -0.013(5)
C5 0.058(8) 0.040(5) 0.024(4) 0.007(4) -0.006(5) -0.027(5)
C6 0.063(8) 0.026(4) 0.025(4) 0.002(3) -0.003(5) -0.019(5)
C7 0.063(8) 0.023(4) 0.045(6) -0.001(4) -0.015(6) 0.000(5)
C8 0.083(10) 0.032(5) 0.059(7) 0.003(5) -0.048(7) 0.005(6)
C9 0.069(9) 0.024(4) 0.068(7) -0.013(5) -0.011(7) 0.004(6)
C10 0.074(9) 0.042(6) 0.038(6) -0.004(5) -0.006(6) -0.017(6)
C11 0.062(8) 0.021(4) 0.022(4) 0.007(3) -0.006(5) -0.001(5)
C12 0.081(11) 0.048(7) 0.056(8) 0.001(6) 0.003(7) -0.007(7)
C13 0.109(11) 0.012(4) 0.038(6) 0.008(4) -0.019(7) -0.017(6)
C14 0.071(9) 0.028(5) 0.038(5) 0.002(4) -0.001(6) -0.007(5)
C15 0.064(8) 0.029(5) 0.030(4) 0.003(4) -0.009(6) 0.003(6)
C16 0.094(11) 0.051(6) 0.035(5) 0.002(5) -0.003(6) -0.033(7)
C17 0.051(7) 0.038(5) 0.032(5) -0.005(4) -0.021(5) 0.015(5)
C18 0.055(7) 0.042(5) 0.029(4) -0.001(4) -0.007(5) -0.010(6)
C19 0.061(8) 0.032(5) 0.035(5) -0.008(4) -0.017(6) 0.001(5)
C20 0.054(7) 0.028(4) 0.030(4) -0.001(4) -0.008(5) -0.007(5)
C21 0.053(7) 0.038(5) 0.027(4) -0.001(4) -0.015(5) -0.010(5)
C22 0.053(7) 0.032(4) 0.029(4) -0.010(4) -0.012(5) 0.009(5)
C23 0.060(8) 0.033(5) 0.037(5) -0.001(4) -0.002(6) -0.012(6)
C24 0.063(9) 0.048(7) 0.047(7) 0.002(6) 0.012(6) -0.017(6)
C25 0.111(12) 0.035(6) 0.027(6) 0.007(5) -0.019(6) -0.007(7)
C26 0.092(11) 0.033(5) 0.038(5) 0.006(4) -0.008(7) -0.007(7)
C27 0.095(11) 0.048(6) 0.022(4) -0.010(4) -0.017(6) -0.003(7)
C28 0.111(13) 0.060(8) 0.034(7) 0.002(6) -0.006(7) -0.038(9)
C29 0.142(15) 0.074(8) 0.016(4) -0.015(5) -0.001(8) -0.035(11)
C30 0.074(11) 0.080(11) 0.047(8) 0.005(7) -0.021(7) 0.004(8)
C31 0.089(11) 0.038(6) 0.047(6) 0.001(5) -0.012(7) -0.012(7)
C32 0.052(8) 0.033(5) 0.050(6) 0.005(4) -0.022(6) -0.003(5)

loop_
_atom_type_symbol
_atom_type_description
_atom_type_scat_dispersion_real
_atom_type_scat_dispersion_imag
_atom_type_scat_source
C C 0.0033 0.0016 'International Tables Vol C Tables 4.2.6.8 and 6.1.1.4'
H H 0.0000 0.0000 'International Tables Vol C Tables 4.2.6.8 and 6.1.1.4'
O O 0.0106 0.0060 'International Tables Vol C Tables 4.2.6.8 and 6.1.1.4'
Rh Rh -1.1178 0.9187 'International Tables Vol C Tables 4.2.6.8 and 6.1.1.4'

loop_
_geom_angle_atom_site_label_1
_geom_angle_atom_site_label_2
_geom_angle_atom_site_label_3
_geom_angle
_geom_angle_site_symmetry_1
_geom_angle_site_symmetry_3
_geom_angle_publ_flag
C15 Rh1 C16 87.1(5) . . ?
C15 Rh1 O2 175.8(4) . . ?
C16 Rh1 O2 95.8(4) . . ?
C15 Rh1 O1 97.1(3) . . ?
C16 Rh1 O1 175.8(4) . . ?
O2 Rh1 O1 80.1(2) . . ?
C15 Rh1 Rh2 91.4(4) . . ?
C16 Rh1 Rh2 93.9(5) . . ?
O2 Rh1 Rh2 91.5(3) . . ?
O1 Rh1 Rh2 86.6(3) . . ?
C32 Rh2 C31 89.0(5) . . ?
C32 Rh2 O6 97.0(3) . . ?
C31 Rh2 O6 174.0(4) . . ?
C32 Rh2 O5 174.9(4) . . ?
C31 Rh2 O5 94.3(4) . . ?
O6 Rh2 O5 79.7(2) . . ?
C32 Rh2 Rh1 93.2(4) . . ?
C31 Rh2 Rh1 90.8(5) . . ?
O6 Rh2 Rh1 89.3(3) . . ?
O5 Rh2 Rh1 90.7(3) . . ?
C1 O1 Rh1 113.2(5) . . ?
C2 O2 Rh1 113.5(6) . . ?
C17 O5 Rh2 113.7(6) . . ?
C18 O6 Rh2 115.6(6) . . ?
O1 C1 C6 121.9(8) . . ?
O1 C1 C2 116.1(7) . . ?
C6 C1 C2 122.0(8) . . ?
O2 C2 C3 121.7(8) . . ?
O2 C2 C1 117.1(8) . . ?
C3 C2 C1 121.2(7) . . ?
C4 C3 C2 114.5(7) . . ?
C4 C3 C7 123.3(8) . . ?
C2 C3 C7 122.0(7) . . ?
C3 C4 C5 123.7(8) . . ?
C3 C4 H4A 118.1 . . ?
C5 C4 H4A 118.1 . . ?
C6 C5 C4 122.8(8) . . ?
C6 C5 H5A 118.6 . . ?
C4 C5 H5A 118.6 . . ?
C5 C6 C1 115.7(8) . . ?
C5 C6 C11 122.1(8) . . ?
C1 C6 C11 122.0(8) . . ?
C8 C7 C10 111.2(10) . . ?
C8 C7 C3 109.0(9) . . ?
C10 C7 C3 109.5(9) . . ?
C8 C7 C9 107.5(10) . . ?
C10 C7 C9 108.7(10) . . ?
C3 C7 C9 111.0(8) . . ?
C7 C8 H8A 109.5 . . ?
C7 C8 H8B 109.5 . . ?
H8A C8 H8B 109.5 . . ?
C7 C8 H8C 109.5 . . ?
H8A C8 H8C 109.5 . . ?
H8B C8 H8C 109.5 . . ?
C7 C9 H9A 109.5 . . ?
C7 C9 H9B 109.5 . . ?
H9A C9 H9B 109.5 . . ?
C7 C9 H9C 109.5 . . ?
H9A C9 H9C 109.5 . . ?
H9B C9 H9C 109.5 . . ?
C7 C10 H10A 109.5 . . ?
C7 C10 H10B 109.5 . . ?
H10A C10 H10B 109.5 . . ?
C7 C10 H10C 109.5 . . ?
H10A C10 H10C 109.5 . . ?
H10B C10 H10C 109.5 . . ?
C12 C11 C13 110.5(10) . . ?
C12 C11 C6 109.7(10) . . ?
C13 C11 C6 110.7(8) . . ?
C12 C11 C14 105.8(9) . . ?
C13 C11 C14 107.3(9) . . ?
C6 C11 C14 112.7(7) . . ?
C11 C12 H12A 109.5 . . ?
C11 C12 H12B 109.5 . . ?
H12A C12 H12B 109.5 . . ?
C11 C12 H12C 109.5 . . ?
H12A C12 H12C 109.5 . . ?
H12B C12 H12C 109.5 . . ?
C11 C13 H13A 109.5 . . ?
C11 C13 H13B 109.5 . . ?
H13A C13 H13B 109.5 . . ?
C11 C13 H13C 109.5 . . ?
H13A C13 H13C 109.5 . . ?
H13B C13 H13C 109.5 . . ?
C11 C14 H14A 109.5 . . ?
C11 C14 H14B 109.5 . . ?
H14A C14 H14B 109.5 . . ?
C11 C14 H14C 109.5 . . ?
H14A C14 H14C 109.5 . . ?
H14B C14 H14C 109.5 . . ?
O3 C15 Rh1 175.4(10) . . ?
O4 C16 Rh1 174.8(13) . . ?
O5 C17 C22 121.7(8) . . ?
O5 C17 C18 117.1(8) . . ?
C22 C17 C18 121.0(9) . . ?
O6 C18 C19 124.7(8) . . ?
O6 C18 C17 113.6(8) . . ?
C19 C18 C17 121.6(9) . . ?
C20 C19 C18 116.0(8) . . ?
C20 C19 C23 124.0(8) . . ?
C18 C19 C23 120.0(8) . . ?
C19 C20 C21 123.0(8) . . ?
C19 C20 H20A 118.5 . . ?
C21 C20 H20A 118.5 . . ?
C20 C21 C22 123.9(8) . . ?
C20 C21 H21A 118.0 . . ?
C22 C21 H21A 118.0 . . ?
C17 C22 C21 114.3(8) . . ?
C17 C22 C27 122.0(8) . . ?
C21 C22 C27 123.7(8) . . ?
C25 C23 C24 109.2(10) . . ?
C25 C23 C19 107.1(10) . . ?
C24 C23 C19 112.2(11) . . ?
C25 C23 C26 108.1(11) . . ?
C24 C23 C26 107.4(10) . . ?
C19 C23 C26 112.7(8) . . ?
C23 C24 H24A 109.5 . . ?
C23 C24 H24B 109.5 . . ?
H24A C24 H24B 109.5 . . ?
C23 C24 H24C 109.5 . . ?
H24A C24 H24C 109.5 . . ?
H24B C24 H24C 109.5 . . ?
C23 C25 H25A 109.5 . . ?
C23 C25 H25B 109.5 . . ?
H25A C25 H25B 109.5 . . ?
C23 C25 H25C 109.5 . . ?
H25A C25 H25C 109.5 . . ?
H25B C25 H25C 109.5 . . ?
C23 C26 H26A 109.5 . . ?
C23 C26 H26B 109.5 . . ?
H26A C26 H26B 109.5 . . ?
C23 C26 H26C 109.5 . . ?
H26A C26 H26C 109.5 . . ?
H26B C26 H26C 109.5 . . ?
C22 C27 C28 106.8(10) . . ?
C22 C27 C30 111.9(11) . . ?
C28 C27 C30 111.4(11) . . ?
C22 C27 C29 111.1(9) . . ?
C28 C27 C29 109.0(12) . . ?
C30 C27 C29 106.7(12) . . ?
C27 C28 H28A 109.5 . . ?
C27 C28 H28B 109.5 . . ?
H28A C28 H28B 109.5 . . ?
C27 C28 H28C 109.5 . . ?
H28A C28 H28C 109.5 . . ?
H28B C28 H28C 109.5 . . ?
C27 C29 H29A 109.5 . . ?
C27 C29 H29B 109.5 . . ?
H29A C29 H29B 109.5 . . ?
C27 C29 H29C 109.5 . . ?
H29A C29 H29C 109.5 . . ?
H29B C29 H29C 109.5 . . ?
C27 C30 H30A 109.5 . . ?
C27 C30 H30B 109.5 . . ?
H30A C30 H30B 109.5 . . ?
C27 C30 H30C 109.5 . . ?
H30A C30 H30C 109.5 . . ?
H30B C30 H30C 109.5 . . ?
O7 C31 Rh2 178.8(15) . . ?
O8 C32 Rh2 175.1(9) . . ?

loop_
_geom_bond_atom_site_label_1
_geom_bond_atom_site_label_2
_geom_bond_distance
_geom_bond_site_symmetry_2
_geom_bond_publ_flag
Rh1 C15 1.834(10) . ?
Rh1 C16 1.839(10) . ?
Rh1 O2 2.024(7) . ?
Rh1 O1 2.033(6) . ?
Rh1 Rh2 3.1548(18) . ?
Rh2 C32 1.843(12) . ?
Rh2 C31 1.845(11) . ?
Rh2 O6 2.007(6) . ?
Rh2 O5 2.009(6) . ?
O1 C1 1.309(11) . ?
O2 C2 1.294(10) . ?
O3 C15 1.171(12) . ?
O4 C16 1.140(12) . ?
O5 C17 1.295(12) . ?
O6 C18 1.300(12) . ?
O7 C31 1.141(13) . ?
O8 C32 1.162(13) . ?
C1 C6 1.397(12) . ?
C1 C2 1.444(13) . ?
C2 C3 1.425(12) . ?
C3 C4 1.380(11) . ?
C3 C7 1.524(12) . ?
C4 C5 1.411(12) . ?
C4 H4A 0.9500 . ?
C5 C6 1.373(13) . ?
C5 H5A 0.9500 . ?
C6 C11 1.537(12) . ?
C7 C8 1.568(16) . ?
C7 C10 1.525(19) . ?
C7 C9 1.543(15) . ?
C8 H8A 0.9800 . ?
C8 H8B 0.9800 . ?
C8 H8C 0.9800 . ?
C9 H9A 0.9800 . ?
C9 H9B 0.9800 . ?
C9 H9C 0.9800 . ?
C10 H10A 0.9800 . ?
C10 H10B 0.9800 . ?
C10 H10C 0.9800 . ?
C11 C12 1.532(18) . ?
C11 C13 1.526(18) . ?
C11 C14 1.548(13) . ?
C12 H12A 0.9800 . ?
C12 H12B 0.9800 . ?
C12 H12C 0.9800 . ?
C13 H13A 0.9800 . ?
C13 H13B 0.9800 . ?
C13 H13C 0.9800 . ?
C14 H14A 0.9800 . ?
C14 H14B 0.9800 . ?
C14 H14C 0.9800 . ?
C17 C22 1.433(12) . ?
C17 C18 1.463(13) . ?
C18 C19 1.414(14) . ?
C19 C20 1.372(13) . ?
C19 C23 1.519(13) . ?
C20 C21 1.416(12) . ?
C20 H20A 0.9500 . ?
C21 C22 1.398(13) . ?
C21 H21A 0.9500 . ?
C22 C27 1.504(13) . ?
C23 C25 1.53(2) . ?
C23 C24 1.501(17) . ?
C23 C26 1.551(13) . ?
C24 H24A 0.9800 . ?
C24 H24B 0.9800 . ?
C24 H24C 0.9800 . ?
C25 H25A 0.9800 . ?
C25 H25B 0.9800 . ?
C25 H25C 0.9800 . ?
C26 H26A 0.9800 . ?
C26 H26B 0.9800 . ?
C26 H26C 0.9800 . ?
C27 C28 1.57(2) . ?
C27 C30 1.52(2) . ?
C27 C29 1.544(14) . ?
C28 H28A 0.9800 . ?
C28 H28B 0.9800 . ?
C28 H28C 0.9800 . ?
C29 H29A 0.9800 . ?
C29 H29B 0.9800 . ?
C29 H29C 0.9800 . ?
C30 H30A 0.9800 . ?
C30 H30B 0.9800 . ?
C30 H30C 0.9800 . ?
